data_4323651
loop_
_publ_author_name
'Achim M\"uller'
'Roberta Sessoli'
'Erich Krickemeyer'
'Hartmut B\"ogge'
'Jochen Meyer'
'Dante Gatteschi'
'Luca Pardi'
'J\"org Westphal'
'Kai Hovemeier'
'Ralf Rohlfing'
'Joachim D\"oring'
'Frank Hellweg'
'Christian Beugholt'
'Marc Schmidtmann'

_publ_section_title
;
 Polyoxovanadates: High-Nuclearity Spin Clusters with Interesting
 Host-Guest Systems and Different Electron Populations. Synthesis, Spin
 Organization, Magnetochemistry, and Spectroscopic Studies
;
_journal_name_full 'Inorganic Chemistry'
_journal_page_first 5239
_journal_page_last 5250
_journal_paper_doi 10.1021/ic9703641
_journal_volume 36
_journal_year 1997
_chemical_formula_sum 'H49 K9 N8 O57 V18'
_chemical_formula_weight 2342.29
_chemical_name_systematic
; 
 ? 
;
_space_group_IT_number 130
_symmetry_cell_setting tetragonal
_symmetry_space_group_name_Hall '-P 4a 2ac'
_symmetry_space_group_name_H-M 'P 4/n c c :2'
_atom_sites_solution_hydrogens geom
_atom_sites_solution_primary direct
_atom_sites_solution_secondary difmap
_audit_creation_method SHELXL
_cell_angle_alpha 90.00
_cell_angle_beta 90.00
_cell_angle_gamma 90.00
_cell_formula_units_Z 4
_cell_length_a 13.317(2)
_cell_length_b 13.317(2)
_cell_length_c 36.435(10)
_cell_measurement_reflns_used 27
_cell_measurement_temperature 203(2)
_cell_measurement_theta_max 14.26
_cell_measurement_theta_min 3.79
_cell_volume 6461(2)
_computing_structure_refinement 'SHELXL-93 (Sheldrick, 1993)'
_computing_structure_solution 'SHELXS-86 (Sheldrick, 1990)'
_diffrn_ambient_temperature 203(2)
_diffrn_measurement_device R3m/V
_diffrn_measurement_method omega-scan
_diffrn_radiation_monochromator graphite
_diffrn_radiation_source 'fine-focus sealed tube'
_diffrn_radiation_type MoK\a
_diffrn_radiation_wavelength 0.71073
_diffrn_reflns_av_R_equivalents 0.0412
_diffrn_reflns_av_sigmaI/netI 0.0451
_diffrn_reflns_limit_h_max 17
_diffrn_reflns_limit_h_min 0
_diffrn_reflns_limit_k_max 17
_diffrn_reflns_limit_k_min 0
_diffrn_reflns_limit_l_max 46
_diffrn_reflns_limit_l_min 0
_diffrn_reflns_number 6861
_diffrn_reflns_theta_max 27.06
_diffrn_reflns_theta_min 2.16
_diffrn_standards_decay_% 0
_diffrn_standards_interval_count 100
_diffrn_standards_number 3
_exptl_absorpt_coefficient_mu 3.163
_exptl_absorpt_correction_T_max 0.149
_exptl_absorpt_correction_T_min 0.092
_exptl_absorpt_correction_type empirical
_exptl_crystal_colour brown-black
_exptl_crystal_density_diffrn 2.408
_exptl_crystal_description plate
_exptl_crystal_F_000 4584
_exptl_crystal_size_max 0.45
_exptl_crystal_size_mid 0.45
_exptl_crystal_size_min 0.20
_refine_diff_density_max 2.142
_refine_diff_density_min -0.819
_refine_diff_density_rms 0.185
_refine_ls_extinction_method none
_refine_ls_goodness_of_fit_all 1.403
_refine_ls_goodness_of_fit_obs 1.467
_refine_ls_matrix_type full
_refine_ls_number_parameters 244
_refine_ls_number_reflns 3533
_refine_ls_number_restraints 0
_refine_ls_restrained_S_all 1.512
_refine_ls_restrained_S_obs 1.467
_refine_ls_R_factor_all 0.0872
_refine_ls_R_factor_obs 0.0646
_refine_ls_shift/esd_max 0.045
_refine_ls_shift/esd_mean 0.003
_refine_ls_structure_factor_coef Fsqd
_refine_ls_weighting_details 'w=1/[\s^2^(Fo^2^)+(0.1000P)^2^+0.0000P] where P=(Fo^2^+2Fc^2^)/3'
_refine_ls_weighting_scheme calc
_refine_ls_wR_factor_all 0.2196
_refine_ls_wR_factor_obs 0.1846
_reflns_number_observed 2702
_reflns_number_total 3560
_reflns_observed_criterion >2sigma(I)
_cod_data_source_file ic9703641_04.cif
_cod_data_source_block jonny_1d
_cod_depositor_comments
;
The following automatic conversions were performed:

'_refine_ls_weighting_scheme' value 'calc
w=1/[\s^2^(Fo^2^)+(0.1000P)^2^+0.0000P] where P=(Fo^2^+2Fc^2^)/3' was
changed to 'calc'. New tag '_refine_ls_weighting_details' was
created. The value of the new tag was set to
'w=1/[\s^2^(Fo^2^)+(0.1000P)^2^+0.0000P] where P=(Fo^2^+2Fc^2^)/3'.

Automatic conversion script
Id: cif_fix_values 3143 2015-03-26 13:38:13Z robertas 
;
_cod_original_cell_volume 6461.5(22)
_cod_original_sg_symbol_H-M 'P 4/n c c'
_cod_database_code 4323651

loop_
_symmetry_equiv_pos_as_xyz
'x, y, z'
'-x+1/2, -y+1/2, z'
'-y+1/2, x, z'
'y, -x+1/2, z'
'-x, y+1/2, -z+1/2'
'x+1/2, -y, -z+1/2'
'y+1/2, x+1/2, -z+1/2'
'-y, -x, -z+1/2'
'-x, -y, -z'
'x-1/2, y-1/2, -z'
'y-1/2, -x, -z'
'-y, x-1/2, -z'
'x, -y-1/2, z-1/2'
'-x-1/2, y, z-1/2'
'-y-1/2, -x-1/2, z-1/2'
'y, x, z-1/2'

loop_
_atom_site_aniso_label
_atom_site_aniso_U_11
_atom_site_aniso_U_22
_atom_site_aniso_U_33
_atom_site_aniso_U_23
_atom_site_aniso_U_13
_atom_site_aniso_U_12
O 0.107(9) 0.107(9) 0.118(17) 0.000 0.000 0.000
V1 0.0275(6) 0.0215(5) 0.0262(6) 0.0027(4) -0.0013(4) 0.0012(4)
V2 0.0265(5) 0.0251(5) 0.0268(6) 0.0035(4) 0.0015(4) -0.0025(4)
V3 0.0346(6) 0.0293(6) 0.0225(5) 0.0061(4) -0.0029(4) 0.0001(4)
V4 0.0243(5) 0.0217(5) 0.0216(5) -0.0016(4) -0.0027(4) -0.0016(4)
V5 0.0392(8) 0.0392(8) 0.0211(10) 0.000 0.000 0.000
V6 0.0275(6) 0.0275(6) 0.0185(9) 0.000 0.000 0.000
O1 0.031(2) 0.034(2) 0.025(2) 0.004(2) 0.000(2) 0.004(2)
O2 0.031(2) 0.024(2) 0.025(2) -0.002(2) -0.002(2) 0.000(2)
O3 0.028(2) 0.027(2) 0.028(2) 0.001(2) 0.001(2) 0.003(2)
O4 0.039(3) 0.039(3) 0.053(3) 0.011(2) 0.003(2) -0.011(2)
O5 0.029(2) 0.032(2) 0.027(2) 0.003(2) 0.004(2) 0.002(2)
O6 0.047(3) 0.039(3) 0.031(3) 0.014(2) -0.006(2) 0.001(2)
O7 0.037(3) 0.037(3) 0.030(2) 0.004(2) 0.001(2) -0.003(2)
O8 0.077(5) 0.077(5) 0.017(5) 0.000 0.000 0.000
O9 0.033(2) 0.033(2) 0.033(2) -0.009(2) -0.008(2) -0.006(2)
O10 0.021(2) 0.024(2) 0.028(2) -0.002(2) -0.004(2) 0.001(2)
O11 0.037(3) 0.022(2) 0.048(3) 0.004(2) -0.002(2) 0.004(2)
O12 0.051(4) 0.051(4) 0.017(4) 0.000 0.000 0.000
K1 0.0638(14) 0.0638(14) 0.043(2) 0.000 0.000 -0.007(2)
K2 0.092(3) 0.048(2) 0.055(2) 0.019(2) 0.020(2) 0.000(2)
K3 0.068(2) 0.055(2) 0.045(2) -0.020(2) 0.000(2) -0.001(2)
K4 0.081(3) 0.112(4) 0.062(3) -0.019(3) -0.036(3) 0.032(3)
K5 0.167(9) 0.289(15) 0.210(11) 0.156(11) -0.116(8) -0.050(9)
O13 0.054(3) 0.047(3) 0.043(3) -0.008(3) 0.002(3) 0.006(3)
O14 0.383(23) 0.057(6) 0.228(15) -0.040(8) 0.206(16) -0.013(10)
O15 0.105(12) 0.091(11) 0.063(9) -0.021(8) 0.035(8) 0.027(9)
O16A 0.055(8) 0.077(11) 0.062(9) 0.007(8) -0.010(7) 0.026(7)
O16B 0.181(25) 0.052(10) 0.122(18) -0.024(11) 0.037(18) 0.010(13)
N1 0.109(10) 0.082(8) 0.307(23) 0.053(13) -0.009(13) -0.003(8)
N2 0.090(8) 0.065(6) 0.151(12) 0.001(6) -0.032(7) -0.016(6)

loop_
_atom_site_label
_atom_site_type_symbol
_atom_site_fract_x
_atom_site_fract_y
_atom_site_fract_z
_atom_site_U_iso_or_equiv
_atom_site_thermal_displace_type
_atom_site_occupancy
_atom_site_calc_flag
_atom_site_refinement_flags
_atom_site_disorder_group
O O 0.2500 0.2500 0.1294(5) 0.111(6) Uani 1 d S .
V1 V 0.30365(8) -0.03256(7) 0.12603(3) 0.0251(3) Uani 1 d . .
V2 V 0.08451(8) 0.01549(8) 0.13169(3) 0.0261(3) Uani 1 d . .
V3 V 0.28279(8) 0.05391(8) 0.20176(3) 0.0288(3) Uani 1 d . .
V4 V 0.13974(7) 0.08537(7) 0.05608(3) 0.0225(3) Uani 1 d . .
V5 V 0.2500 0.2500 0.23756(6) 0.0331(5) Uani 1 d S .
V6 V 0.2500 0.2500 0.02113(5) 0.0245(4) Uani 1 d S .
O1 O 0.2002(3) -0.0058(3) 0.16325(12) 0.0297(9) Uani 1 d . .
O2 O 0.1892(3) -0.0049(3) 0.09431(12) 0.0266(9) Uani 1 d . .
O3 O 0.0370(3) 0.1049(3) 0.09330(12) 0.0275(9) Uani 1 d . .
O4 O 0.0118(4) -0.0835(4) 0.1339(2) 0.0439(13) Uani 1 d . .
O5 O 0.0309(3) 0.1172(3) 0.16392(12) 0.0295(9) Uani 1 d . .
O6 O 0.2969(4) -0.0331(4) 0.23247(13) 0.0389(12) Uani 1 d . .
O7 O 0.1720(3) 0.1402(4) 0.21774(12) 0.0345(10) Uani 1 d . .
O8 O 0.2500 0.2500 0.2830(3) 0.057(3) Uani 1 d S .
O9 O 0.0928(3) 0.0141(3) 0.02401(13) 0.0327(10) Uani 1 d . .
O10 O 0.2763(3) 0.1177(3) 0.04060(12) 0.0243(9) Uani 1 d . .
O11 O 0.3279(4) -0.1525(3) 0.12537(15) 0.0355(11) Uani 1 d . .
O12 O 0.2500 0.2500 -0.0244(2) 0.039(2) Uani 1 d S .
K1 K 0.2500 -0.2500 0.2500 0.0569(9) Uani 1 d S .
K2 K 0.3650(4) -0.2945(3) 0.07442(12) 0.0651(11) Uani 0.50 d P .
K3 K 0.3235(3) 0.0235(3) -0.02828(10) 0.0561(10) Uani 0.50 d P .
K4 K 0.3736(4) -0.0146(5) 0.30408(14) 0.085(2) Uani 0.50 d P .
K5 K 0.4817(8) 0.1074(11) 0.2775(3) 0.222(7) Uani 0.50 d P .
O13 O 0.3553(4) -0.2972(4) 0.1863(2) 0.0482(13) Uani 1 d . .
O14 O 0.4836(14) 0.1213(8) -0.0595(4) 0.223(9) Uani 1 d . .
O15 O 0.3079(13) 0.1378(12) -0.0842(4) 0.087(5) Uani 0.50 d P .
O16A O 0.2675(11) -0.1460(13) 0.0283(5) 0.065(4) Uani 0.50 d P .
O16B O 0.3236(21) -0.1098(14) 0.0250(7) 0.118(9) Uani 0.50 d P .
N1 N -0.1032(11) -0.2435(10) 0.1584(6) 0.166(7) Uani 1 d . .
N2 N -0.0379(9) -0.2803(8) 0.1247(3) 0.102(4) Uani 1 d . .

loop_
_atom_type_symbol
_atom_type_description
_atom_type_scat_dispersion_real
_atom_type_scat_dispersion_imag
_atom_type_scat_source
N N 0.0061 0.0033 'International Tables Vol C Tables 4.2.6.8 and 6.1.1.4'
H H 0.0000 0.0000 'International Tables Vol C Tables 4.2.6.8 and 6.1.1.4'
O O 0.0106 0.0060 'International Tables Vol C Tables 4.2.6.8 and 6.1.1.4'
K K 0.2009 0.2494 'International Tables Vol C Tables 4.2.6.8 and 6.1.1.4'
V V 0.3005 0.5294 'International Tables Vol C Tables 4.2.6.8 and 6.1.1.4'

loop_
_geom_angle_atom_site_label_1
_geom_angle_atom_site_label_2
_geom_angle_atom_site_label_3
_geom_angle
_geom_angle_site_symmetry_1
_geom_angle_site_symmetry_3
_geom_angle_publ_flag
O11 V1 O5 109.4(2) . 3 ?
O11 V1 O3 109.5(2) . 3 ?
O5 V1 O3 83.6(2) 3 3 ?
O11 V1 O2 109.4(2) . . ?
O5 V1 O2 140.2(2) 3 . ?
O3 V1 O2 92.1(2) 3 . ?
O11 V1 O1 109.1(2) . . ?
O5 V1 O1 79.0(2) 3 . ?
O3 V1 O1 141.0(2) 3 . ?
O2 V1 O1 80.0(2) . . ?
O11 V1 V2 111.5(2) . 3 ?
O5 V1 V2 41.81(13) 3 3 ?
O3 V1 V2 42.23(13) 3 3 ?
O2 V1 V2 126.51(13) . 3 ?
O1 V1 V2 116.03(13) . 3 ?
O11 V1 V2 113.8(2) . . ?
O5 V1 V2 112.88(14) 3 . ?
O3 V1 V2 123.53(13) 3 . ?
O2 V1 V2 40.36(13) . . ?
O1 V1 V2 39.72(13) . . ?
V2 V1 V2 134.04(5) 3 . ?
O11 V1 V3 114.1(2) . . ?
O5 V1 V3 39.28(13) 3 . ?
O3 V1 V3 116.10(14) 3 . ?
O2 V1 V3 113.59(13) . . ?
O1 V1 V3 39.79(13) . . ?
V2 V1 V3 78.68(4) 3 . ?
V2 V1 V3 76.38(4) . . ?
O11 V1 K2 60.4(2) . 2_545 ?
O5 V1 K2 163.7(2) 3 2_545 ?
O3 V1 K2 111.3(2) 3 2_545 ?
O2 V1 K2 49.17(14) . 2_545 ?
O1 V1 K2 92.2(2) . 2_545 ?
V2 V1 K2 151.15(9) 3 2_545 ?
V2 V1 K2 65.14(8) . 2_545 ?
V3 V1 K2 130.17(9) . 2_545 ?
O11 V1 K4 63.5(2) . 7_545 ?
O5 V1 K4 45.9(2) 3 7_545 ?
O3 V1 K4 99.9(2) 3 7_545 ?
O2 V1 K4 167.6(2) . 7_545 ?
O1 V1 K4 92.56(15) . 7_545 ?
V2 V1 K4 65.74(10) 3 7_545 ?
V2 V1 K4 131.08(9) . 7_545 ?
V3 V1 K4 63.96(9) . 7_545 ?
K2 V1 K4 121.92(12) 2_545 7_545 ?
O11 V1 K2 26.9(2) . . ?
O5 V1 K2 126.8(2) 3 . ?
O3 V1 K2 89.95(14) 3 . ?
O2 V1 K2 92.60(15) . . ?
O1 V1 K2 128.21(14) . . ?
V2 V1 K2 109.37(8) 3 . ?
V2 V1 K2 114.39(8) . . ?
V3 V1 K2 140.93(7) . . ?
K2 V1 K2 49.77(14) 2_545 . ?
K4 V1 K2 84.12(12) 7_545 . ?
O4 V2 O5 108.5(2) . . ?
O4 V2 O3 109.6(2) . . ?
O5 V2 O3 83.5(2) . . ?
O4 V2 O1 108.8(2) . . ?
O5 V2 O1 92.0(2) . . ?
O3 V2 O1 140.7(2) . . ?
O4 V2 O2 110.0(2) . . ?
O5 V2 O2 141.2(2) . . ?
O3 V2 O2 79.4(2) . . ?
O1 V2 O2 80.1(2) . . ?
O4 V2 V1 110.9(2) . 4 ?
O5 V2 V1 41.87(13) . 4 ?
O3 V2 V1 42.16(13) . 4 ?
O1 V2 V1 126.46(14) . 4 ?
O2 V2 V1 116.72(13) . 4 ?
O4 V2 V1 114.1(2) . . ?
O5 V2 V1 123.53(14) . . ?
O3 V2 V1 113.50(13) . . ?
O1 V2 V1 40.27(13) . . ?
O2 V2 V1 39.86(12) . . ?
V1 V2 V1 134.60(5) 4 . ?
O4 V2 V4 116.1(2) . . ?
O5 V2 V4 115.58(14) . . ?
O3 V2 V4 39.51(13) . . ?
O1 V2 V4 113.21(13) . . ?
O2 V2 V4 39.94(12) . . ?
V1 V2 V4 78.89(4) 4 . ?
V1 V2 V4 76.35(4) . . ?
O4 V2 K4 60.8(2) . 6_455 ?
O5 V2 K4 47.8(2) . 6_455 ?
O3 V2 K4 102.3(2) . 6_455 ?
O1 V2 K4 103.3(2) . 6_455 ?
O2 V2 K4 170.72(15) . 6_455 ?
V1 V2 K4 68.43(11) 4 6_455 ?
V1 V2 K4 142.38(11) . 6_455 ?
V4 V2 K4 141.02(11) . 6_455 ?
O4 V2 K2 59.4(2) . 2_545 ?
O5 V2 K2 167.6(2) . 2_545 ?
O3 V2 K2 98.14(15) . 2_545 ?
O1 V2 K2 94.3(2) . 2_545 ?
O2 V2 K2 50.67(14) . 2_545 ?
V1 V2 K2 136.89(8) 4 2_545 ?
V1 V2 K2 67.10(8) . 2_545 ?
V4 V2 K2 71.44(8) . 2_545 ?
K4 V2 K2 120.14(12) 6_455 2_545 ?
O4 V2 K5 54.5(3) . 6_455 ?
O5 V2 K5 69.6(3) . 6_455 ?
O3 V2 K5 138.3(2) . 6_455 ?
O1 V2 K5 73.6(2) . 6_455 ?
O2 V2 K5 140.4(2) . 6_455 ?
V1 V2 K5 102.7(2) 4 6_455 ?
V1 V2 K5 107.9(2) . 6_455 ?
V4 V2 K5 170.5(2) . 6_455 ?
K4 V2 K5 36.2(2) 6_455 6_455 ?
K2 V2 K5 102.0(2) 2_545 6_455 ?
O6 V3 O5 107.3(2) . 3 ?
O6 V3 O1 105.7(2) . . ?
O5 V3 O1 79.1(2) 3 . ?
O6 V3 O7 107.5(2) . . ?
O5 V3 O7 145.1(2) 3 . ?
O1 V3 O7 91.6(2) . . ?
O6 V3 O7 107.9(2) . 3 ?
O5 V3 O7 88.8(2) 3 3 ?
O1 V3 O7 146.4(2) . 3 ?
O7 V3 O7 80.5(3) . 3 ?
O6 V3 V5 110.1(2) . . ?
O5 V3 V5 123.70(14) 3 . ?
O1 V3 V5 126.48(14) . . ?
O7 V3 V5 40.37(14) . . ?
O7 V3 V5 40.40(14) 3 . ?
O6 V3 V1 110.5(2) . . ?
O5 V3 V1 39.05(13) 3 . ?
O1 V3 V1 40.12(13) . . ?
O7 V3 V1 124.60(14) . . ?
O7 V3 V1 122.05(14) 3 . ?
V5 V3 V1 139.38(6) . . ?
O6 V3 K4 58.7(2) . 7_545 ?
O5 V3 K4 48.85(15) 3 7_545 ?
O1 V3 K4 96.2(2) . 7_545 ?
O7 V3 K4 165.6(2) . 7_545 ?
O7 V3 K4 99.2(2) 3 7_545 ?
V5 V3 K4 136.34(12) . 7_545 ?
V1 V3 K4 67.82(9) . 7_545 ?
O6 V3 K5 57.2(3) . 4 ?
O5 V3 K5 163.0(2) 3 4 ?
O1 V3 K5 97.5(3) . 4 ?
O7 V3 K5 50.9(2) . 4 ?
O7 V3 K5 102.4(3) 3 4 ?
V5 V3 K5 71.7(2) . 4 ?
V1 V3 K5 134.8(2) . 4 ?
K4 V3 K5 115.8(2) 7_545 4 ?
O6 V3 K5 64.1(2) . . ?
O5 V3 K5 93.8(2) 3 . ?
O1 V3 K5 165.4(3) . . ?
O7 V3 K5 101.2(3) . . ?
O7 V3 K5 44.6(2) 3 . ?
V5 V3 K5 68.0(2) . . ?
V1 V3 K5 131.2(2) . . ?
K4 V3 K5 69.8(3) 7_545 . ?
K5 V3 K5 85.6(4) 4 . ?
O6 V3 K4 33.3(2) . . ?
O5 V3 K4 114.6(2) 3 . ?
O1 V3 K4 138.0(2) . . ?
O7 V3 K4 94.8(2) . . ?
O7 V3 K4 75.5(2) 3 . ?
V5 V3 K4 80.53(9) . . ?
V1 V3 K4 137.44(9) . . ?
K4 V3 K4 71.33(13) 7_545 . ?
K5 V3 K4 57.5(3) 4 . ?
K5 V3 K4 34.9(2) . . ?
O9 V4 O3 107.9(2) . . ?
O9 V4 O10 106.6(2) . 4 ?
O3 V4 O10 88.3(2) . 4 ?
O9 V4 O10 106.2(2) . . ?
O3 V4 O10 145.9(2) . . ?
O10 V4 O10 81.3(2) 4 . ?
O9 V4 O2 106.4(2) . . ?
O3 V4 O2 79.8(2) . . ?
O10 V4 O2 147.0(2) 4 . ?
O10 V4 O2 91.6(2) . . ?
O9 V4 V6 108.4(2) . . ?
O3 V4 V6 123.79(13) . . ?
O10 V4 V6 40.74(12) 4 . ?
O10 V4 V6 40.76(12) . . ?
O2 V4 V6 126.94(13) . . ?
O9 V4 V2 112.6(2) . . ?
O3 V4 V2 39.47(13) . . ?
O10 V4 V2 121.48(13) 4 . ?
O10 V4 V2 124.20(13) . . ?
O2 V4 V2 40.29(13) . . ?
V6 V4 V2 138.96(5) . . ?
O9 V4 K3 55.1(2) . 4 ?
O3 V4 K3 104.16(15) . 4 ?
O10 V4 K3 51.54(14) 4 4 ?
O10 V4 K3 94.50(14) . 4 ?
O2 V4 K3 161.43(14) . 4 ?
V6 V4 K3 66.27(8) . 4 ?
V2 V4 K3 140.61(8) . 4 ?
O9 V4 K2 62.7(2) . 2_545 ?
O3 V4 K2 90.10(15) . 2_545 ?
O10 V4 K2 168.01(14) 4 2_545 ?
O10 V4 K2 106.33(14) . 2_545 ?
O2 V4 K2 43.80(13) . 2_545 ?
V6 V4 K2 145.00(8) . 2_545 ?
V2 V4 K2 62.24(7) . 2_545 ?
K3 V4 K2 117.65(9) 4 2_545 ?
O9 V4 K3 64.2(2) . . ?
O3 V4 K3 172.16(15) . . ?
O10 V4 K3 93.68(15) 4 . ?
O10 V4 K3 41.94(13) . . ?
O2 V4 K3 102.36(15) . . ?
V6 V4 K3 61.00(7) . . ?
V2 V4 K3 142.10(7) . . ?
K3 V4 K3 71.44(11) 4 . ?
K2 V4 K3 86.43(10) 2_545 . ?
O8 V5 O7 111.93(14) . 2 ?
O8 V5 O7 111.93(14) . . ?
O7 V5 O7 136.1(3) 2 . ?
O8 V5 O7 111.93(14) . 3 ?
O7 V5 O7 81.98(10) 2 3 ?
O7 V5 O7 81.98(10) . 3 ?
O8 V5 O7 111.93(14) . 4 ?
O7 V5 O7 81.98(10) 2 4 ?
O7 V5 O7 81.98(10) . 4 ?
O7 V5 O7 136.1(3) 3 4 ?
O8 V5 V3 116.23(4) . 4 ?
O7 V5 V3 115.0(2) 2 4 ?
O7 V5 V3 41.22(14) . 4 ?
O7 V5 V3 115.1(2) 3 4 ?
O7 V5 V3 41.00(14) 4 4 ?
O8 V5 V3 116.23(4) . 3 ?
O7 V5 V3 41.22(14) 2 3 ?
O7 V5 V3 115.0(2) . 3 ?
O7 V5 V3 41.00(14) 3 3 ?
O7 V5 V3 115.1(2) 4 3 ?
V3 V5 V3 127.55(9) 4 3 ?
O8 V5 V3 116.23(4) . 2 ?
O7 V5 V3 41.00(14) 2 2 ?
O7 V5 V3 115.1(2) . 2 ?
O7 V5 V3 115.0(2) 3 2 ?
O7 V5 V3 41.22(14) 4 2 ?
V3 V5 V3 78.74(4) 4 2 ?
V3 V5 V3 78.74(4) 3 2 ?
O8 V5 V3 116.23(4) . . ?
O7 V5 V3 115.1(2) 2 . ?
O7 V5 V3 41.00(14) . . ?
O7 V5 V3 41.22(14) 3 . ?
O7 V5 V3 115.0(2) 4 . ?
V3 V5 V3 78.74(4) 4 . ?
V3 V5 V3 78.74(4) 3 . ?
V3 V5 V3 127.55(9) 2 . ?
O8 V5 K5 68.1(2) . 3 ?
O7 V5 K5 44.0(2) 2 3 ?
O7 V5 K5 176.5(2) . 3 ?
O7 V5 K5 101.3(3) 3 3 ?
O7 V5 K5 94.7(2) 4 3 ?
V3 V5 K5 135.4(2) 4 3 ?
V3 V5 K5 67.5(2) 3 3 ?
V3 V5 K5 62.5(2) 2 3 ?
V3 V5 K5 142.4(2) . 3 ?
O8 V5 K5 68.1(2) . . ?
O7 V5 K5 94.7(2) 2 . ?
O7 V5 K5 101.3(2) . . ?
O7 V5 K5 44.0(2) 3 . ?
O7 V5 K5 176.5(2) 4 . ?
V3 V5 K5 142.4(2) 4 . ?
V3 V5 K5 62.5(2) 3 . ?
V3 V5 K5 135.4(2) 2 . ?
V3 V5 K5 67.5(2) . . ?
K5 V5 K5 82.01(15) 3 . ?
O8 V5 K5 68.1(2) . 4 ?
O7 V5 K5 176.5(2) 2 4 ?
O7 V5 K5 44.0(2) . 4 ?
O7 V5 K5 94.7(2) 3 4 ?
O7 V5 K5 101.3(3) 4 4 ?
V3 V5 K5 67.5(2) 4 4 ?
V3 V5 K5 135.4(2) 3 4 ?
V3 V5 K5 142.4(2) 2 4 ?
V3 V5 K5 62.5(2) . 4 ?
K5 V5 K5 136.2(4) 3 4 ?
K5 V5 K5 82.01(14) . 4 ?
O12 V6 O10 111.55(13) . 3 ?
O12 V6 O10 111.55(13) . 2 ?
O10 V6 O10 82.24(9) 3 2 ?
O12 V6 O10 111.55(13) . . ?
O10 V6 O10 82.24(9) 3 . ?
O10 V6 O10 136.9(3) 2 . ?
O12 V6 O10 111.55(13) . 4 ?
O10 V6 O10 136.9(3) 3 4 ?
O10 V6 O10 82.24(9) 2 4 ?
O10 V6 O10 82.24(9) . 4 ?
O12 V6 V4 115.76(4) . 2 ?
O10 V6 V4 41.18(11) 3 2 ?
O10 V6 V4 41.30(12) 2 2 ?
O10 V6 V4 115.59(13) . 2 ?
O10 V6 V4 115.68(14) 4 2 ?
O12 V6 V4 115.76(4) . . ?
O10 V6 V4 115.68(14) 3 . ?
O10 V6 V4 115.59(13) 2 . ?
O10 V6 V4 41.30(12) . . ?
O10 V6 V4 41.18(11) 4 . ?
V4 V6 V4 128.48(8) 2 . ?
O12 V6 V4 115.76(4) . 3 ?
O10 V6 V4 41.30(12) 3 3 ?
O10 V6 V4 115.68(14) 2 3 ?
O10 V6 V4 41.18(11) . 3 ?
O10 V6 V4 115.59(13) 4 3 ?
V4 V6 V4 79.11(3) 2 3 ?
V4 V6 V4 79.11(3) . 3 ?
O12 V6 V4 115.76(4) . 4 ?
O10 V6 V4 115.59(13) 3 4 ?
O10 V6 V4 41.18(11) 2 4 ?
O10 V6 V4 115.68(14) . 4 ?
O10 V6 V4 41.30(12) 4 4 ?
V4 V6 V4 79.11(3) 2 4 ?
V4 V6 V4 79.11(3) . 4 ?
V4 V6 V4 128.48(8) 3 4 ?
O12 V6 K3 60.41(7) . 4 ?
O10 V6 K3 169.93(15) 3 4 ?
O10 V6 K3 106.03(14) 2 4 ?
O10 V6 K3 94.97(13) . 4 ?
O10 V6 K3 51.55(14) 4 4 ?
V4 V6 K3 146.10(7) 2 4 ?
V4 V6 K3 66.37(7) . 4 ?
V4 V6 K3 134.34(7) 3 4 ?
V4 V6 K3 74.35(7) 4 4 ?
O12 V6 K3 60.41(7) . 3 ?
O10 V6 K3 51.55(14) 3 3 ?
O10 V6 K3 94.97(13) 2 3 ?
O10 V6 K3 106.03(14) . 3 ?
O10 V6 K3 169.9(2) 4 3 ?
V4 V6 K3 66.37(7) 2 3 ?
V4 V6 K3 146.10(7) . 3 ?
V4 V6 K3 74.35(7) 3 3 ?
V4 V6 K3 134.34(7) 4 3 ?
K3 V6 K3 120.82(14) 4 3 ?
O12 V6 K3 60.41(7) . 2 ?
O10 V6 K3 106.03(14) 3 2 ?
O10 V6 K3 51.55(14) 2 2 ?
O10 V6 K3 169.93(15) . 2 ?
O10 V6 K3 94.97(13) 4 2 ?
V4 V6 K3 74.35(7) 2 2 ?
V4 V6 K3 134.34(7) . 2 ?
V4 V6 K3 146.10(7) 3 2 ?
V4 V6 K3 66.37(7) 4 2 ?
K3 V6 K3 75.89(6) 4 2 ?
K3 V6 K3 75.89(6) 3 2 ?
V2 O1 V3 144.4(2) . . ?
V2 O1 V1 100.0(2) . . ?
V3 O1 V1 100.1(2) . . ?
V1 O2 V4 143.4(2) . . ?
V1 O2 V2 99.8(2) . . ?
V4 O2 V2 99.8(2) . . ?
V1 O2 K2 99.8(2) . 2_545 ?
V4 O2 K2 108.0(2) . 2_545 ?
V2 O2 K2 97.2(2) . 2_545 ?
V1 O3 V2 95.6(2) 4 . ?
V1 O3 V4 148.1(2) 4 . ?
V2 O3 V4 101.0(2) . . ?
V2 O4 K2 94.2(2) . 2_545 ?
V2 O4 K4 92.6(2) . 6_455 ?
K2 O4 K4 173.1(2) 2_545 6_455 ?
V2 O4 K5 101.5(4) . 6_455 ?
K2 O4 K5 133.6(3) 2_545 6_455 ?
K4 O4 K5 43.1(2) 6_455 6_455 ?
V2 O5 V1 96.3(2) . 4 ?
V2 O5 V3 148.8(3) . 4 ?
V1 O5 V3 101.7(2) 4 4 ?
V2 O5 K4 101.0(2) . 6_455 ?
V1 O5 K4 103.9(2) 4 6_455 ?
V3 O5 K4 99.2(2) 4 6_455 ?
V3 O6 K4 128.3(3) . . ?
V3 O6 K1 143.6(3) . . ?
K4 O6 K1 87.9(2) . . ?
V3 O6 K5 96.5(3) . 4 ?
K4 O6 K5 77.6(3) . 4 ?
K1 O6 K5 86.0(2) . 4 ?
V3 O6 K4 94.8(2) . 7_545 ?
K4 O6 K4 98.0(2) . 7_545 ?
K1 O6 K4 82.8(2) . 7_545 ?
K5 O6 K4 168.2(2) 4 7_545 ?
V5 O7 V3 98.6(2) . . ?
V5 O7 V3 98.4(2) . 4 ?
V3 O7 V3 145.2(3) . 4 ?
V5 O7 K5 107.9(4) . 4 ?
V3 O7 K5 96.9(3) . 4 ?
V3 O7 K5 106.4(3) 4 4 ?
V4 O9 K3 131.2(3) . 12 ?
V4 O9 K3 98.7(2) . 4 ?
K3 O9 K3 118.9(2) 12 4 ?
V6 O10 V4 98.1(2) . 3 ?
V6 O10 V4 97.9(2) . . ?
V4 O10 V4 146.1(2) 3 . ?
V6 O10 K3 96.7(2) . . ?
V4 O10 K3 96.4(2) 3 . ?
V4 O10 K3 111.1(2) . . ?
V1 O11 K2 137.2(3) . . ?
V1 O11 K2 93.7(2) . 2_545 ?
K2 O11 K2 66.3(2) . 2_545 ?
V1 O11 K4 90.6(2) . 7_545 ?
K2 O11 K4 119.3(2) . 7_545 ?
K2 O11 K4 163.9(2) 2_545 7_545 ?
V6 O12 K3 92.5(2) . 3 ?
V6 O12 K3 92.5(2) . 4 ?
K3 O12 K3 174.9(3) 3 4 ?
V6 O12 K3 92.5(2) . . ?
K3 O12 K3 89.89(2) 3 . ?
K3 O12 K3 89.89(2) 4 . ?
V6 O12 K3 92.5(2) . 2 ?
K3 O12 K3 89.89(2) 3 2 ?
K3 O12 K3 89.89(2) 4 2 ?
K3 O12 K3 174.9(3) . 2 ?
O13 K1 O13 67.0(2) 2_545 . ?
O13 K1 O13 117.9(2) 2_545 7_545 ?
O13 K1 O13 157.4(2) . 7_545 ?
O13 K1 O13 157.4(2) 2_545 8 ?
O13 K1 O13 117.9(2) . 8 ?
O13 K1 O13 67.0(2) 7_545 8 ?
O13 K1 O6 86.3(2) 2_545 2_545 ?
O13 K1 O6 73.26(15) . 2_545 ?
O13 K1 O6 127.6(2) 7_545 2_545 ?
O13 K1 O6 75.0(2) 8 2_545 ?
O13 K1 O6 127.6(2) 2_545 7_545 ?
O13 K1 O6 75.0(2) . 7_545 ?
O13 K1 O6 86.3(2) 7_545 7_545 ?
O13 K1 O6 73.26(15) 8 7_545 ?
O6 K1 O6 116.0(2) 2_545 7_545 ?
O13 K1 O6 73.26(15) 2_545 . ?
O13 K1 O6 86.3(2) . . ?
O13 K1 O6 75.0(2) 7_545 . ?
O13 K1 O6 127.6(2) 8 . ?
O6 K1 O6 155.6(2) 2_545 . ?
O6 K1 O6 69.5(2) 7_545 . ?
O13 K1 O6 75.0(2) 2_545 8 ?
O13 K1 O6 127.6(2) . 8 ?
O13 K1 O6 73.26(15) 7_545 8 ?
O13 K1 O6 86.3(2) 8 8 ?
O6 K1 O6 69.5(2) 2_545 8 ?
O6 K1 O6 155.6(2) 7_545 8 ?
O6 K1 O6 116.0(2) . 8 ?
O13 K1 K4 83.82(15) 2_545 7_545 ?
O13 K1 K4 45.31(15) . 7_545 ?
O13 K1 K4 112.1(2) 7_545 7_545 ?
O13 K1 K4 115.81(14) 8 7_545 ?
O6 K1 K4 116.43(12) 2_545 7_545 ?
O6 K1 K4 43.92(12) 7_545 7_545 ?
O6 K1 K4 49.42(13) . 7_545 ?
O6 K1 K4 157.78(12) 8 7_545 ?
O13 K1 K4 45.31(15) 2_545 8 ?
O13 K1 K4 83.82(15) . 8 ?
O13 K1 K4 115.81(14) 7_545 8 ?
O13 K1 K4 112.1(2) 8 8 ?
O6 K1 K4 49.42(13) 2_545 8 ?
O6 K1 K4 157.78(12) 7_545 8 ?
O6 K1 K4 116.43(12) . 8 ?
O6 K1 K4 43.92(12) 8 8 ?
K4 K1 K4 121.8(2) 7_545 8 ?
O13 K1 K4 115.81(14) 2_545 . ?
O13 K1 K4 112.1(2) . . ?
O13 K1 K4 45.31(15) 7_545 . ?
O13 K1 K4 83.82(15) 8 . ?
O6 K1 K4 157.78(12) 2_545 . ?
O6 K1 K4 49.42(13) 7_545 . ?
O6 K1 K4 43.92(12) . . ?
O6 K1 K4 116.43(12) 8 . ?
K4 K1 K4 66.9(2) 7_545 . ?
K4 K1 K4 149.88(14) 8 . ?
O13 K1 K4 112.1(2) 2_545 2_545 ?
O13 K1 K4 115.81(14) . 2_545 ?
O13 K1 K4 83.82(15) 7_545 2_545 ?
O13 K1 K4 45.31(15) 8 2_545 ?
O6 K1 K4 43.92(12) 2_545 2_545 ?
O6 K1 K4 116.43(12) 7_545 2_545 ?
O6 K1 K4 157.78(12) . 2_545 ?
O6 K1 K4 49.42(13) 8 2_545 ?
K4 K1 K4 149.88(14) 7_545 2_545 ?
K4 K1 K4 66.9(2) 8 2_545 ?
K4 K1 K4 121.8(2) . 2_545 ?
O16A K2 O11 122.9(4) 2_545 . ?
O16A K2 K3 94.9(4) 2_545 11_655 ?
O11 K2 K3 131.8(2) . 11_655 ?
O16A K2 O2 72.8(4) 2_545 2_545 ?
O11 K2 O2 115.8(2) . 2_545 ?
K3 K2 O2 102.7(2) 11_655 2_545 ?
O16A K2 O16A 61.5(7) 2_545 . ?
O11 K2 O16A 80.7(4) . . ?
K3 K2 O16A 94.9(4) 11_655 . ?
O2 K2 O16A 132.1(4) 2_545 . ?
O16A K2 O16B 75.0(6) 2_545 . ?
O11 K2 O16B 79.1(4) . . ?
K3 K2 O16B 83.8(5) 11_655 . ?
O2 K2 O16B 147.6(5) 2_545 . ?
O16A K2 O16B 16.8(5) . . ?
O16A K2 N2 175.1(4) 2_545 2_545 ?
O11 K2 N2 60.3(3) . 2_545 ?
K3 K2 N2 80.5(3) 11_655 2_545 ?
O2 K2 N2 109.7(3) 2_545 2_545 ?
O16A K2 N2 117.0(4) . 2_545 ?
O16B K2 N2 102.7(5) . 2_545 ?
O16A K2 O14 124.1(5) 2_545 9_655 ?
O11 K2 O14 73.7(2) . 9_655 ?
K3 K2 O14 59.7(2) 11_655 9_655 ?
O2 K2 O14 154.2(4) 2_545 9_655 ?
O16A K2 O14 71.6(5) . 9_655 ?
O16B K2 O14 54.9(6) . 9_655 ?
N2 K2 O14 52.0(4) 2_545 9_655 ?
O16A K2 O4 130.3(4) 2_545 2_545 ?
O11 K2 O4 89.1(2) . 2_545 ?
K3 K2 O4 87.0(2) 11_655 2_545 ?
O2 K2 O4 58.56(14) 2_545 2_545 ?
O16A K2 O4 167.9(4) . 2_545 ?
O16B K2 O4 153.8(5) . 2_545 ?
N2 K2 O4 51.4(2) 2_545 2_545 ?
O14 K2 O4 99.4(4) 9_655 2_545 ?
O16A K2 O11 76.3(4) 2_545 2_545 ?
O11 K2 O11 67.3(2) . 2_545 ?
K3 K2 O11 159.1(2) 11_655 2_545 ?
O2 K2 O11 56.82(13) 2_545 2_545 ?
O16A K2 O11 97.2(4) . 2_545 ?
O16B K2 O11 111.4(5) . 2_545 ?
N2 K2 O11 108.6(3) 2_545 2_545 ?
O14 K2 O11 140.7(3) 9_655 2_545 ?
O4 K2 O11 84.7(2) 2_545 2_545 ?
O16A K2 K2 58.0(3) 2_545 2_545 ?
O11 K2 K2 64.91(15) . 2_545 ?
K3 K2 K2 140.67(14) 11_655 2_545 ?
O2 K2 K2 95.8(2) 2_545 2_545 ?
O16A K2 K2 48.5(3) . 2_545 ?
O16B K2 K2 63.1(5) . 2_545 ?
N2 K2 K2 125.2(3) 2_545 2_545 ?
O14 K2 K2 109.7(4) 9_655 2_545 ?
O4 K2 K2 131.96(14) 2_545 2_545 ?
O11 K2 K2 48.75(14) 2_545 2_545 ?
O16A K2 O16B 8.7(6) 2_545 2_545 ?
O11 K2 O16B 120.1(5) . 2_545 ?
K3 K2 O16B 101.3(5) 11_655 2_545 ?
O2 K2 O16B 65.8(4) 2_545 2_545 ?
O16A K2 O16B 67.2(4) . 2_545 ?
O16B K2 O16B 81.7(7) . 2_545 ?
N2 K2 O16B 175.4(4) 2_545 2_545 ?
O14 K2 O16B 132.5(5) 9_655 2_545 ?
O4 K2 O16B 124.2(4) 2_545 2_545 ?
O11 K2 O16B 68.3(5) 2_545 2_545 ?
K2 K2 O16B 55.7(4) 2_545 2_545 ?
O15 K3 O16B 172.7(7) . . ?
O15 K3 K2 87.6(4) . 12 ?
O16B K3 K2 86.1(5) . 12 ?
O15 K3 O14 56.6(6) . . ?
O16B K3 O14 128.7(8) . . ?
K2 K3 O14 102.8(3) 12 . ?
O15 K3 O10 114.8(3) . . ?
O16B K3 O10 69.5(4) . . ?
K2 K3 O10 147.7(2) 12 . ?
O14 K3 O10 109.0(3) . . ?
O15 K3 O14 68.5(6) . 4 ?
O16B K3 O14 105.4(7) . 4 ?
K2 K3 O14 66.7(3) 12 4 ?
O14 K3 O14 124.7(8) . 4 ?
O10 K3 O14 98.8(3) . 4 ?
O15 K3 O9 114.9(4) . 11_655 ?
O16B K3 O9 67.0(6) . 11_655 ?
K2 K3 O9 75.5(2) 12 11_655 ?
O14 K3 O9 66.8(4) . 11_655 ?
O10 K3 O9 111.6(2) . 11_655 ?
O14 K3 O9 142.0(3) 4 11_655 ?
O15 K3 O9 112.3(4) . 3 ?
O16B K3 O9 75.0(6) . 3 ?
K2 K3 O9 136.5(2) 12 3 ?
O14 K3 O9 64.0(4) . 3 ?
O10 K3 O9 58.25(13) . 3 ?
O14 K3 O9 155.9(3) 4 3 ?
O9 K3 O9 61.1(2) 11_655 3 ?
O15 K3 O16A 158.7(5) . . ?
O16B K3 O16A 14.6(6) . . ?
K2 K3 O16A 79.3(3) 12 . ?
O14 K3 O16A 142.7(5) . . ?
O10 K3 O16A 71.9(3) . . ?
O14 K3 O16A 90.8(5) 4 . ?
O9 K3 O16A 78.1(3) 11_655 . ?
O9 K3 O16A 88.6(3) 3 . ?
O15 K3 O12 56.2(3) . . ?
O16B K3 O12 127.5(5) . . ?
K2 K3 O12 136.0(2) 12 . ?
O14 K3 O12 78.9(3) . . ?
O10 K3 O12 58.6(2) . . ?
O14 K3 O12 76.4(4) 4 . ?
O9 K3 O12 139.0(2) 11_655 . ?
O9 K3 O12 84.4(2) 3 . ?
O16A K3 O12 125.4(3) . . ?
O15 K3 V6 83.1(3) . . ?
O16B K3 V6 101.2(4) . . ?
K2 K3 V6 155.1(2) 12 . ?
O14 K3 V6 91.2(2) . . ?
O10 K3 V6 31.74(9) . . ?
O14 K3 V6 88.4(3) 4 . ?
O9 K3 V6 129.31(15) 11_655 . ?
O9 K3 V6 68.22(11) 3 . ?
O16A K3 V6 101.9(3) . . ?
O12 K3 V6 27.0(2) . . ?
O15 K3 V4 116.5(4) . 3 ?
O16B K3 V4 70.4(5) . 3 ?
K2 K3 V4 153.5(2) 12 3 ?
O14 K3 V4 83.7(3) . 3 ?
O10 K3 V4 32.04(9) . 3 ?
O14 K3 V4 130.4(3) 4 3 ?
O9 K3 V4 83.87(13) 11_655 3 ?
O9 K3 V4 26.21(9) 3 3 ?
O16A K3 V4 80.3(3) . 3 ?
O12 K3 V4 70.3(2) . 3 ?
V6 K3 V4 47.36(5) . 3 ?
K5 K4 N1 101.4(5) . 8 ?
K5 K4 O5 92.9(3) . 6 ?
N1 K4 O5 124.0(5) 8 6 ?
K5 K4 O6 84.4(3) . . ?
N1 K4 O6 106.6(5) 8 . ?
O5 K4 O6 128.6(2) 6 . ?
K5 K4 O13 159.9(3) . 7_545 ?
N1 K4 O13 77.4(4) 8 7_545 ?
O5 K4 O13 104.5(2) 6 7_545 ?
O6 K4 O13 76.9(2) . 7_545 ?
K5 K4 N2 116.8(5) . 8 ?
N1 K4 N2 32.1(4) 8 8 ?
O5 K4 N2 93.7(3) 6 8 ?
O6 K4 N2 132.9(3) . 8 ?
O13 K4 N2 72.7(3) 7_545 8 ?
K5 K4 O6 97.8(4) . 7_545 ?
N1 K4 O6 160.4(4) 8 7_545 ?
O5 K4 O6 58.4(2) 6 7_545 ?
O6 K4 O6 71.1(2) . 7_545 ?
O13 K4 O6 83.2(2) 7_545 7_545 ?
N2 K4 O6 137.3(3) 8 7_545 ?
K5 K4 O4 70.1(3) . 6 ?
N1 K4 O4 77.0(4) 8 6 ?
O5 K4 O4 57.8(2) 6 6 ?
O6 K4 O4 154.4(3) . 6 ?
O13 K4 O4 127.9(2) 7_545 6 ?
N2 K4 O4 61.6(2) 8 6 ?
O6 K4 O4 113.8(2) 7_545 6 ?
K5 K4 O11 143.8(3) . 7_545 ?
N1 K4 O11 84.8(4) 8 7_545 ?
O5 K4 O11 56.1(2) 6 7_545 ?
O6 K4 O11 128.4(3) . 7_545 ?
O13 K4 O11 56.3(2) 7_545 7_545 ?
N2 K4 O11 55.2(3) 8 7_545 ?
O6 K4 O11 82.2(2) 7_545 7_545 ?
O4 K4 O11 76.8(2) 6 7_545 ?
K5 K4 V3 94.8(4) . 7_545 ?
N1 K4 V3 152.4(5) 8 7_545 ?
O5 K4 V3 31.98(11) 6 7_545 ?
O6 K4 V3 97.0(2) . 7_545 ?
O13 K4 V3 94.7(2) 7_545 7_545 ?
N2 K4 V3 120.4(3) 8 7_545 ?
O6 K4 V3 26.52(9) 7_545 7_545 ?
O4 K4 V3 87.97(14) 6 7_545 ?
O11 K4 V3 69.24(13) 7_545 7_545 ?
K5 K4 V2 78.3(2) . 6 ?
N1 K4 V2 99.8(4) 8 6 ?
O5 K4 V2 31.21(10) 6 6 ?
O6 K4 V2 150.8(2) . 6 ?
O13 K4 V2 121.7(2) 7_545 6 ?
N2 K4 V2 76.2(2) 8 6 ?
O6 K4 V2 87.95(14) 7_545 6 ?
O4 K4 V2 26.60(10) 6 6 ?
O11 K4 V2 65.47(11) 7_545 6 ?
V3 K4 V2 61.66(8) 7_545 6 ?
K5 K4 K5 113.1(4) . 4 ?
N1 K4 K5 56.7(4) 8 4 ?
O5 K4 K5 153.7(3) 6 4 ?
O6 K4 K5 54.5(2) . 4 ?
O13 K4 K5 49.2(2) 7_545 4 ?
N2 K4 K5 78.4(3) 8 4 ?
O6 K4 K5 111.5(3) 7_545 4 ?
O4 K4 K5 133.5(3) 6 4 ?
O11 K4 K5 100.1(2) 7_545 4 ?
V3 K4 K5 135.1(3) 7_545 4 ?
V2 K4 K5 154.7(2) 6 4 ?
K4 K5 O13 125.4(4) . 5_655 ?
K4 K5 O7 100.0(3) . 3 ?
O13 K5 O7 130.9(5) 5_655 3 ?
K4 K5 O6 155.4(4) . 3 ?
O13 K5 O6 73.3(3) 5_655 3 ?
O7 K5 O6 58.2(2) 3 3 ?
K4 K5 K5 102.8(4) . 7_545 ?
O13 K5 K5 97.4(4) 5_655 7_545 ?
O7 K5 K5 88.7(4) 3 7_545 ?
O6 K5 K5 88.7(3) 3 7_545 ?
K4 K5 N1 82.8(5) . 6 ?
O13 K5 N1 71.0(4) 5_655 6 ?
O7 K5 N1 100.8(5) 3 6 ?
O6 K5 N1 90.2(5) 3 6 ?
K5 K5 N1 168.2(4) 7_545 6 ?
K4 K5 O4 66.8(3) . 6 ?
O13 K5 O4 59.4(2) 5_655 6 ?
O7 K5 O4 148.6(5) 3 6 ?
O6 K5 O4 125.3(5) 3 6 ?
K5 K5 O4 121.3(4) 7_545 6 ?
N1 K5 O4 51.0(3) 6 6 ?
K4 K5 V3 131.9(3) . 3 ?
O13 K5 V3 99.5(3) 5_655 3 ?
O7 K5 V3 32.22(14) 3 3 ?
O6 K5 V3 26.21(11) 3 3 ?
K5 K5 V3 85.8(3) 7_545 3 ?
N1 K5 V3 98.3(5) 6 3 ?
O4 K5 V3 145.6(5) 6 3 ?
K4 K5 K4 128.3(6) . 3 ?
O13 K5 K4 50.2(3) 5_655 3 ?
O7 K5 K4 88.7(3) 3 3 ?
O6 K5 K4 47.9(2) 3 3 ?
K5 K5 K4 128.5(2) 7_545 3 ?
N1 K5 K4 45.6(3) 6 3 ?
O4 K5 K4 79.6(3) 6 3 ?
V3 K5 K4 66.4(2) 3 3 ?
K4 K5 V3 75.6(3) . . ?
O13 K5 V3 158.7(4) 5_655 . ?
O7 K5 V3 28.99(15) 3 . ?
O6 K5 V3 85.6(2) 3 . ?
K5 K5 V3 79.1(3) 7_545 . ?
N1 K5 V3 112.6(5) 6 . ?
O4 K5 V3 140.0(3) 6 . ?
V3 K5 V3 59.46(12) 3 . ?
K4 K5 V3 116.2(3) 3 . ?
K4 K5 V5 90.3(3) . . ?
O13 K5 V5 124.0(5) 5_655 . ?
O7 K5 V5 28.1(2) 3 . ?
O6 K5 V5 65.1(2) 3 . ?
K5 K5 V5 116.6(4) 7_545 . ?
N1 K5 V5 73.4(4) 6 . ?
O4 K5 V5 120.8(4) 6 . ?
V3 K5 V5 45.85(11) 3 . ?
K4 K5 V5 74.0(3) 3 . ?
V3 K5 V5 44.49(9) . . ?
K4 K5 V2 65.4(2) . 6 ?
O13 K5 V2 61.9(2) 5_655 6 ?
O7 K5 V2 165.0(4) 3 6 ?
O6 K5 V2 135.2(4) 3 6 ?
K5 K5 V2 97.5(4) 7_545 6 ?
N1 K5 V2 75.1(3) 6 6 ?
O4 K5 V2 24.08(10) 6 6 ?
V3 K5 V2 161.3(4) 3 6 ?
K4 K5 V2 97.9(3) 3 6 ?
V3 K5 V2 139.2(3) . 6 ?
V5 K5 V2 142.2(4) . 6 ?
K1 O13 K5 95.6(3) . 5_645 ?
K1 O13 K4 91.3(2) . 7_545 ?
K5 O13 K4 80.6(3) 5_645 7_545 ?
K3 O14 K3 104.5(4) . 3 ?
K3 O14 K2 158.0(4) . 9_655 ?
K3 O14 K2 53.6(2) 3 9_655 ?
O16B O16A K2 145.9(25) . 2_545 ?
O16B O16A K2 94.2(21) . . ?
K2 O16A K2 73.6(4) 2_545 . ?
O16B O16A K3 47.8(21) . . ?
K2 O16A K3 144.6(6) 2_545 . ?
K2 O16A K3 139.7(6) . . ?
O16A O16B K3 117.5(26) . . ?
O16A O16B K2 69.0(19) . . ?
K3 O16B K2 164.8(9) . . ?
O16A O16B K2 25.5(19) . 2_545 ?
K3 O16B K2 130.9(10) . 2_545 ?
K2 O16B K2 61.2(4) . 2_545 ?
N2 N1 K4 82.8(7) . 8 ?
N2 N1 K5 123.6(9) . 6_455 ?
K4 N1 K5 77.7(5) 8 6_455 ?
N1 N2 K4 65.1(7) . 8 ?
N1 N2 K2 140.0(8) . 2_545 ?
K4 N2 K2 118.4(4) 8 2_545 ?

loop_
_geom_bond_atom_site_label_1
_geom_bond_atom_site_label_2
_geom_bond_distance
_geom_bond_site_symmetry_2
_geom_bond_publ_flag
V1 O11 1.630(4) . ?
V1 O5 1.932(4) 3 ?
V1 O3 1.940(4) 3 ?
V1 O2 1.948(4) . ?
V1 O1 1.966(4) . ?
V1 V2 2.876(2) 3 ?
V1 V2 2.995(2) . ?
V1 V3 3.003(2) . ?
V1 K2 3.726(4) 2_545 ?
V1 K4 3.729(5) 7_545 ?
V1 K2 4.046(5) . ?
V2 O4 1.638(5) . ?
V2 O5 1.929(4) . ?
V2 O3 1.943(4) . ?
V2 O1 1.943(4) . ?
V2 O2 1.968(4) . ?
V2 V1 2.876(2) 4 ?
V2 V4 2.999(2) . ?
V2 K4 3.656(4) 6_455 ?
V2 K2 3.670(4) 2_545 ?
V2 K5 3.936(8) 6_455 ?
V3 O6 1.621(4) . ?
V3 O5 1.941(5) 3 ?
V3 O1 1.952(4) . ?
V3 O7 1.958(5) . ?
V3 O7 1.966(5) 3 ?
V3 V5 2.951(2) . ?
V3 K4 3.618(5) 7_545 ?
V3 K5 3.647(9) 4 ?
V3 K5 3.891(9) . ?
V3 K4 4.024(5) . ?
V4 O9 1.630(4) . ?
V4 O3 1.944(4) . ?
V4 O10 1.948(4) 4 ?
V4 O10 1.952(4) . ?
V4 O2 1.954(4) . ?
V4 V6 2.9298(14) . ?
V4 K3 3.649(4) 4 ?
V4 K2 3.932(4) 2_545 ?
V4 K3 4.014(4) . ?
V5 O8 1.656(10) . ?
V5 O7 1.933(5) 2 ?
V5 O7 1.933(5) . ?
V5 O7 1.933(5) 3 ?
V5 O7 1.933(5) 4 ?
V5 V3 2.951(2) 4 ?
V5 V3 2.951(2) 3 ?
V5 V3 2.951(2) 2 ?
V5 K5 3.905(9) 3 ?
V5 K5 3.905(9) . ?
V5 K5 3.905(9) 4 ?
V6 O12 1.659(9) . ?
V6 O10 1.931(4) 3 ?
V6 O10 1.931(4) 2 ?
V6 O10 1.931(4) . ?
V6 O10 1.931(4) 4 ?
V6 V4 2.9298(14) 2 ?
V6 V4 2.9298(14) 3 ?
V6 V4 2.9298(14) 4 ?
V6 K3 3.646(4) 4 ?
V6 K3 3.646(4) 3 ?
V6 K3 3.646(4) 2 ?
O2 K2 2.861(6) 2_545 ?
O3 V1 1.940(4) 4 ?
O4 K2 3.167(7) 2_545 ?
O4 K4 3.194(7) 6_455 ?
O4 K5 3.269(11) 6_455 ?
O5 V1 1.932(4) 4 ?
O5 V3 1.941(5) 4 ?
O5 K4 2.760(6) 6_455 ?
O6 K4 2.813(6) . ?
O6 K1 3.024(5) . ?
O6 K5 3.087(12) 4 ?
O6 K4 3.102(8) 7_545 ?
O7 V3 1.966(5) 4 ?
O7 K5 2.849(8) 4 ?
O9 K3 2.977(6) 12 ?
O9 K3 3.027(6) 4 ?
O10 V4 1.948(4) 3 ?
O10 K3 2.875(5) . ?
O11 K2 2.695(7) . ?
O11 K2 3.246(7) 2_545 ?
O11 K4 3.336(8) 7_545 ?
O12 K3 3.174(4) 3 ?
O12 K3 3.174(4) 4 ?
O12 K3 3.174(4) . ?
O12 K3 3.174(4) 2 ?
K1 O13 2.785(6) 2_545 ?
K1 O13 2.785(6) . ?
K1 O13 2.785(6) 7_545 ?
K1 O13 2.785(6) 8 ?
K1 O6 3.024(5) 2_545 ?
K1 O6 3.024(5) 7_545 ?
K1 O6 3.024(5) 8 ?
K1 K4 4.053(6) 7_545 ?
K1 K4 4.053(6) 8 ?
K1 K4 4.053(6) . ?
K1 K4 4.053(6) 2_545 ?
K2 O16A 2.56(2) 2_545 ?
K2 K3 2.727(6) 11_655 ?
K2 O2 2.861(6) 2_545 ?
K2 O16A 2.901(15) . ?
K2 O16B 3.10(2) . ?
K2 N2 3.106(14) 2_545 ?
K2 O14 3.111(14) 9_655 ?
K2 O4 3.167(7) 2_545 ?
K2 O11 3.246(7) 2_545 ?
K2 K2 3.283(10) 2_545 ?
K2 O16B 3.34(3) 2_545 ?
K3 O15 2.55(2) . ?
K3 O16B 2.63(2) . ?
K3 K2 2.727(6) 12 ?
K3 O14 2.745(14) . ?
K3 O14 2.925(10) 4 ?
K3 O9 2.977(6) 11_655 ?
K3 O9 3.027(6) 3 ?
K3 O16A 3.15(2) . ?
K3 V4 3.649(4) 3 ?
K4 K5 2.376(13) . ?
K4 N1 2.71(2) 8 ?
K4 O5 2.760(6) 6 ?
K4 O13 2.882(9) 7_545 ?
K4 N2 2.962(13) 8 ?
K4 O6 3.102(8) 7_545 ?
K4 O4 3.194(7) 6 ?
K4 O11 3.336(8) 7_545 ?
K4 V3 3.618(5) 7_545 ?
K4 V2 3.656(4) 6 ?
K4 K5 3.70(2) 4 ?
K5 O13 2.841(12) 5_655 ?
K5 O7 2.849(8) 3 ?
K5 O6 3.087(12) 3 ?
K5 K5 3.10(3) 7_545 ?
K5 N1 3.16(2) 6 ?
K5 O4 3.269(11) 6 ?
K5 V3 3.647(9) 3 ?
K5 K4 3.70(2) 3 ?
K5 V2 3.936(8) 6 ?
O13 K5 2.841(12) 5_645 ?
O13 K4 2.882(9) 7_545 ?
O14 K3 2.925(10) 3 ?
O14 K2 3.111(14) 9_655 ?
O16A O16B 0.90(2) . ?
O16A K2 2.56(2) 2_545 ?
O16B K2 3.34(3) 2_545 ?
N1 N2 1.58(2) . ?
N1 K4 2.71(2) 8 ?
N1 K5 3.16(2) 6_455 ?
N2 K4 2.962(13) 8 ?
N2 K2 3.106(14) 2_545 ?
